data_4107194
loop_
_publ_author_name
'Hiroshi Kaneko'
'Haruki Nagae'
'Hayato Tsurugi'
'Kazushi Mashima'

_publ_contact_author_address
;
Department of Chemistry
Graduate School of Engineering Science
Osaka University
Machikaneyama, 1-3
Toyonaka
Osaka, 560-8531
Japan
;
_publ_contact_author_email mashima@chem.es.osaka-u.ac.jp
_publ_contact_author_fax ' +81 6 6850 6245'
_publ_contact_author_name 'Kazushi Mashima'
_publ_contact_author_phone ' +81 6 6850 6245'
_publ_section_title
;
 End-Functionalized Polymerization of 2-Vinylpyridine through Initial C-H
 Bond Activation of N-Heteroaromatics and Internal Alkynes by Yttrium
 Ene-Diamido Complexes
;
_journal_name_full 'Journal of the American Chemical Society'
_journal_page_first 19626
_journal_page_last 19629
_journal_paper_doi 10.1021/ja208293h
_journal_volume 133
_journal_year 2011
_chemical_formula_moiety 'C40 H63 N2 O2 Si Y'
_chemical_formula_sum 'C40 H63 N2 O2 Si Y'
_chemical_formula_weight 720.92
_chemical_melting_point 423(2)
_chemical_name_common 7
_chemical_name_systematic
; 
 ? 
;
_space_group_IT_number 19
_symmetry_cell_setting orthorhombic
_symmetry_Int_Tables_number 19
_symmetry_space_group_name_Hall 'P 2ac 2ab'
_symmetry_space_group_name_H-M 'P 21 21 21'
_atom_sites_solution_hydrogens geom
_atom_sites_solution_primary direct
_atom_sites_solution_secondary difmap
_audit_creation_method SHELXL-97
_cell_angle_alpha 90.00
_cell_angle_beta 90.00
_cell_angle_gamma 90.00
_cell_formula_units_Z 4
_cell_length_a 9.0591(4)
_cell_length_b 17.7788(9)
_cell_length_c 24.8997(14)
_cell_measurement_reflns_used 8470
_cell_measurement_temperature 113(2)
_cell_measurement_theta_max 27.47
_cell_measurement_theta_min 3.01
_cell_volume 4010.3(4)
_computing_cell_refinement CrystalClear
_computing_data_collection CrystalClear
_computing_data_reduction CrystalStructure
_computing_molecular_graphics ORTEP-3
_computing_publication_material 'CrystalStructure 3.8'
_computing_structure_refinement 'SHELXL-97 (Sheldrick, 1997)'
_computing_structure_solution SIR92
_diffrn_ambient_temperature 113(2)
_diffrn_detector_area_resol_mean 7.31
_diffrn_measured_fraction_theta_full 0.996
_diffrn_measured_fraction_theta_max 0.996
_diffrn_measurement_device_type 'Rigaku Mercury70'
_diffrn_measurement_method \w
_diffrn_radiation_monochromator graphite
_diffrn_radiation_source 'fine-focus sealed tube'
_diffrn_radiation_type MoK\a
_diffrn_radiation_wavelength 0.71075
_diffrn_reflns_av_R_equivalents 0.0921
_diffrn_reflns_av_sigmaI/netI 0.0950
_diffrn_reflns_limit_h_max 11
_diffrn_reflns_limit_h_min -11
_diffrn_reflns_limit_k_max 23
_diffrn_reflns_limit_k_min -23
_diffrn_reflns_limit_l_max 32
_diffrn_reflns_limit_l_min -32
_diffrn_reflns_number 39542
_diffrn_reflns_theta_full 27.46
_diffrn_reflns_theta_max 27.46
_diffrn_reflns_theta_min 3.01
_exptl_absorpt_coefficient_mu 1.517
_exptl_absorpt_correction_T_max 0.9280
_exptl_absorpt_correction_T_min 0.7029
_exptl_absorpt_correction_type multi-scan
_exptl_absorpt_process_details 'REQAB (Rigaku, 1998)'
_exptl_crystal_colour orange
_exptl_crystal_density_diffrn 1.194
_exptl_crystal_description platelet
_exptl_crystal_F_000 1544
_exptl_crystal_size_max 0.25
_exptl_crystal_size_mid 0.15
_exptl_crystal_size_min 0.05
_refine_diff_density_max 0.833
_refine_diff_density_min -0.418
_refine_diff_density_rms 0.080
_refine_ls_abs_structure_details 'Flack H D (1983), Acta Cryst. A39, 876-881'
_refine_ls_abs_structure_Flack -0.022(6)
_refine_ls_extinction_method none
_refine_ls_goodness_of_fit_ref 1.040
_refine_ls_hydrogen_treatment constr
_refine_ls_matrix_type full
_refine_ls_number_parameters 426
_refine_ls_number_reflns 9141
_refine_ls_number_restraints 0
_refine_ls_restrained_S_all 1.040
_refine_ls_R_factor_all 0.0721
_refine_ls_R_factor_gt 0.0510
_refine_ls_shift/su_max 0.000
_refine_ls_shift/su_mean 0.000
_refine_ls_structure_factor_coef Fsqd
_refine_ls_weighting_details 'calc w=1/[\s^2^(Fo^2^)+(0.0298P)^2^+2.7330P] where P=(Fo^2^+2Fc^2^)/3'
_refine_ls_weighting_scheme calc
_refine_ls_wR_factor_gt 0.0993
_refine_ls_wR_factor_ref 0.1207
_reflns_number_gt 7415
_reflns_number_total 9141
_reflns_threshold_expression >2sigma(I)
_cod_data_source_file ja208293h_si_002.cif
_cod_data_source_block 7
_cod_database_code 4107194

loop_
_symmetry_equiv_pos_as_xyz
'x, y, z'
'x+1/2, -y+1/2, -z'
'-x, y+1/2, -z+1/2'
'-x+1/2, -y, z+1/2'

loop_
_atom_site_label
_atom_site_type_symbol
_atom_site_fract_x
_atom_site_fract_y
_atom_site_fract_z
_atom_site_U_iso_or_equiv
_atom_site_adp_type
_atom_site_occupancy
_atom_site_symmetry_multiplicity
_atom_site_calc_flag
_atom_site_refinement_flags
Y1 Y 0.31264(4) 0.46135(2) 0.628534(15) 0.01962(9) Uani 1 1 d .
Si1 Si 0.11528(15) 0.25681(7) 0.67057(5) 0.0305(3) Uani 1 1 d .
O1 O 0.4694(3) 0.52839(18) 0.56842(12) 0.0288(7) Uani 1 1 d .
O2 O 0.5477(3) 0.46557(17) 0.67583(11) 0.0266(6) Uani 1 1 d .
N1 N 0.1193(4) 0.50811(19) 0.58434(13) 0.0197(7) Uani 1 1 d .
N2 N 0.2357(3) 0.5415(2) 0.69014(12) 0.0216(7) Uani 1 1 d .
C1 C 0.0335(4) 0.5085(2) 0.63131(17) 0.0228(8) Uani 1 1 d .
H1 H -0.0686 0.4973 0.6278 0.027 Uiso 1 1 calc R
C2 C 0.0854(5) 0.5239(2) 0.68155(17) 0.0244(9) Uani 1 1 d .
H2 H 0.0195 0.5227 0.7112 0.029 Uiso 1 1 calc R
C3 C 0.0422(5) 0.5214(2) 0.53566(16) 0.0234(10) Uani 1 1 d .
C4 C -0.0001(5) 0.5950(3) 0.52096(18) 0.0265(10) Uani 1 1 d .
C5 C -0.0652(5) 0.6073(3) 0.47041(18) 0.0334(11) Uani 1 1 d .
H5 H -0.0913 0.6569 0.4599 0.040 Uiso 1 1 calc R
C6 C -0.0913(5) 0.5477(3) 0.43597(18) 0.0369(12) Uani 1 1 d .
H6 H -0.1342 0.5567 0.4018 0.044 Uiso 1 1 calc R
C7 C -0.0555(5) 0.4752(3) 0.45098(18) 0.0327(11) Uani 1 1 d .
H7 H -0.0748 0.4348 0.4271 0.039 Uiso 1 1 calc R
C8 C 0.0091(4) 0.4607(3) 0.50101(16) 0.0246(9) Uani 1 1 d .
C9 C 0.0242(5) 0.6615(3) 0.55874(19) 0.0309(11) Uani 1 1 d .
H9 H 0.0933 0.6448 0.5877 0.037 Uiso 1 1 calc R
C10 C 0.0957(7) 0.7283(3) 0.5298(2) 0.0474(14) Uani 1 1 d .
H10A H 0.0284 0.7471 0.5020 0.057 Uiso 1 1 calc R
H10B H 0.1883 0.7121 0.5131 0.057 Uiso 1 1 calc R
H10C H 0.1159 0.7685 0.5557 0.057 Uiso 1 1 calc R
C11 C -0.1216(6) 0.6862(3) 0.5857(2) 0.0443(13) Uani 1 1 d .
H11A H -0.1589 0.6452 0.6083 0.053 Uiso 1 1 calc R
H11B H -0.1946 0.6982 0.5580 0.053 Uiso 1 1 calc R
H11C H -0.1036 0.7307 0.6080 0.053 Uiso 1 1 calc R
C12 C 0.0430(5) 0.3805(3) 0.51781(19) 0.0302(11) Uani 1 1 d .
H12 H 0.0625 0.3810 0.5573 0.036 Uiso 1 1 calc R
C13 C -0.0882(6) 0.3267(3) 0.5078(2) 0.0421(13) Uani 1 1 d .
H13A H -0.0659 0.2773 0.5232 0.051 Uiso 1 1 calc R
H13B H -0.1046 0.3215 0.4691 0.051 Uiso 1 1 calc R
H13C H -0.1772 0.3471 0.5247 0.051 Uiso 1 1 calc R
C14 C 0.1798(6) 0.3512(3) 0.4906(2) 0.0438(13) Uani 1 1 d .
H14A H 0.2630 0.3847 0.4985 0.053 Uiso 1 1 calc R
H14B H 0.1636 0.3493 0.4517 0.053 Uiso 1 1 calc R
H14C H 0.2019 0.3006 0.5039 0.053 Uiso 1 1 calc R
C15 C 0.2789(5) 0.5786(2) 0.73820(16) 0.0230(9) Uani 1 1 d .
C16 C 0.2674(4) 0.5448(2) 0.79020(16) 0.0241(9) Uani 1 1 d .
C17 C 0.3242(5) 0.5834(2) 0.83480(17) 0.0288(10) Uani 1 1 d .
H17 H 0.3158 0.5615 0.8695 0.035 Uiso 1 1 calc R
C18 C 0.3925(5) 0.6528(3) 0.82944(19) 0.0312(11) Uani 1 1 d .
H18 H 0.4325 0.6773 0.8600 0.037 Uiso 1 1 calc R
C19 C 0.4020(5) 0.6862(2) 0.77918(18) 0.0283(10) Uani 1 1 d .
H19 H 0.4487 0.7338 0.7758 0.034 Uiso 1 1 calc R
C20 C 0.3445(5) 0.6513(2) 0.73354(16) 0.0223(9) Uani 1 1 d .
C21 C 0.2007(5) 0.4663(2) 0.79863(15) 0.0259(8) Uani 1 1 d .
H21 H 0.1895 0.4419 0.7627 0.031 Uiso 1 1 calc R
C22 C 0.0471(5) 0.4722(3) 0.82445(17) 0.0304(10) Uani 1 1 d .
H22A H -0.0156 0.5050 0.8026 0.036 Uiso 1 1 calc R
H22B H 0.0564 0.4933 0.8606 0.036 Uiso 1 1 calc R
H22C H 0.0027 0.4221 0.8266 0.036 Uiso 1 1 calc R
C23 C 0.3005(6) 0.4157(2) 0.83370(18) 0.0352(11) Uani 1 1 d .
H23A H 0.2623 0.3641 0.8334 0.042 Uiso 1 1 calc R
H23B H 0.3014 0.4347 0.8706 0.042 Uiso 1 1 calc R
H23C H 0.4012 0.4161 0.8193 0.042 Uiso 1 1 calc R
C24 C 0.3417(5) 0.6937(2) 0.67969(18) 0.0286(10) Uani 1 1 d .
H24 H 0.3315 0.6555 0.6504 0.034 Uiso 1 1 calc R
C25 C 0.2054(6) 0.7435(3) 0.6783(2) 0.0439(13) Uani 1 1 d .
H25A H 0.2031 0.7715 0.6444 0.053 Uiso 1 1 calc R
H25B H 0.2086 0.7790 0.7084 0.053 Uiso 1 1 calc R
H25C H 0.1167 0.7122 0.6811 0.053 Uiso 1 1 calc R
C26 C 0.4801(6) 0.7396(3) 0.6683(2) 0.0387(12) Uani 1 1 d .
H26A H 0.4887 0.7800 0.6948 0.046 Uiso 1 1 calc R
H26B H 0.4737 0.7613 0.6322 0.046 Uiso 1 1 calc R
H26C H 0.5670 0.7069 0.6705 0.046 Uiso 1 1 calc R
C27 C 0.4858(5) 0.3359(3) 0.58710(19) 0.0325(11) Uani 1 1 d .
H27A H 0.4792 0.3250 0.5482 0.039 Uiso 1 1 calc R
H27B H 0.5842 0.3270 0.6032 0.039 Uiso 1 1 calc R
C28 C 0.3669(5) 0.3207(2) 0.61744(18) 0.0257(10) Uani 1 1 d .
C29 C 0.2522(5) 0.3255(2) 0.64562(17) 0.0259(10) Uani 1 1 d .
C30 C -0.0719(5) 0.2997(3) 0.6667(2) 0.0434(13) Uani 1 1 d .
H30A H -0.0967 0.3099 0.6291 0.052 Uiso 1 1 calc R
H30B H -0.0729 0.3469 0.6871 0.052 Uiso 1 1 calc R
H30C H -0.1445 0.2649 0.6820 0.052 Uiso 1 1 calc R
C31 C 0.1212(7) 0.1698(3) 0.6294(3) 0.0571(16) Uani 1 1 d .
H31A H 0.2157 0.1442 0.6351 0.069 Uiso 1 1 calc R
H31B H 0.1108 0.1829 0.5913 0.069 Uiso 1 1 calc R
H31C H 0.0402 0.1364 0.6400 0.069 Uiso 1 1 calc R
C32 C 0.1581(6) 0.2308(3) 0.7413(2) 0.0469(14) Uani 1 1 d .
H32A H 0.1413 0.2743 0.7647 0.056 Uiso 1 1 calc R
H32B H 0.2615 0.2150 0.7440 0.056 Uiso 1 1 calc R
H32C H 0.0939 0.1893 0.7526 0.056 Uiso 1 1 calc R
C33 C 0.5945(5) 0.5046(3) 0.5369(2) 0.0390(13) Uani 1 1 d .
H33A H 0.6286 0.4541 0.5480 0.047 Uiso 1 1 calc R
H33B H 0.6774 0.5406 0.5404 0.047 Uiso 1 1 calc R
C34 C 0.5345(6) 0.5034(4) 0.4791(2) 0.0527(16) Uani 1 1 d .
H34A H 0.4924 0.4536 0.4701 0.063 Uiso 1 1 calc R
H34B H 0.6130 0.5158 0.4529 0.063 Uiso 1 1 calc R
C35 C 0.4141(6) 0.5645(3) 0.47986(19) 0.0431(14) Uani 1 1 d .
H35A H 0.4399 0.6064 0.4555 0.052 Uiso 1 1 calc R
H35B H 0.3175 0.5434 0.4689 0.052 Uiso 1 1 calc R
C36 C 0.4097(6) 0.5908(3) 0.53756(19) 0.0341(11) Uani 1 1 d .
H36A H 0.4707 0.6365 0.5424 0.041 Uiso 1 1 calc R
H36B H 0.3072 0.6021 0.5487 0.041 Uiso 1 1 calc R
C37 C 0.6284(5) 0.5338(3) 0.68843(18) 0.0299(10) Uani 1 1 d .
H37A H 0.5665 0.5787 0.6816 0.036 Uiso 1 1 calc R
H37B H 0.7189 0.5374 0.6663 0.036 Uiso 1 1 calc R
C38 C 0.6672(5) 0.5284(3) 0.74708(18) 0.0364(11) Uani 1 1 d .
H38A H 0.5849 0.5458 0.7701 0.044 Uiso 1 1 calc R
H38B H 0.7570 0.5578 0.7556 0.044 Uiso 1 1 calc R
C39 C 0.6940(6) 0.4441(2) 0.75372(18) 0.0354(11) Uani 1 1 d .
H39A H 0.7965 0.4307 0.7438 0.043 Uiso 1 1 calc R
H39B H 0.6752 0.4279 0.7912 0.043 Uiso 1 1 calc R
C40 C 0.5839(6) 0.4086(3) 0.71531(19) 0.0336(11) Uani 1 1 d .
H40A H 0.6277 0.3640 0.6976 0.040 Uiso 1 1 calc R
H40B H 0.4941 0.3926 0.7349 0.040 Uiso 1 1 calc R

loop_
_atom_site_aniso_label
_atom_site_aniso_U_11
_atom_site_aniso_U_22
_atom_site_aniso_U_33
_atom_site_aniso_U_23
_atom_site_aniso_U_13
_atom_site_aniso_U_12
Y1 0.02042(17) 0.01781(16) 0.02063(17) 0.00009(17) 0.00016(18) -0.00006(17)
Si1 0.0320(7) 0.0222(6) 0.0375(7) -0.0001(6) 0.0075(6) -0.0041(5)
O1 0.0267(15) 0.0308(17) 0.0291(16) 0.0063(14) 0.0069(13) -0.0015(15)
O2 0.0260(15) 0.0220(14) 0.0319(16) 0.0024(14) -0.0057(13) -0.0018(14)
N1 0.0205(18) 0.0203(17) 0.0183(18) -0.0019(14) -0.0031(14) -0.0024(14)
N2 0.0220(17) 0.0235(17) 0.0192(16) -0.0055(16) 0.0000(13) -0.0030(16)
C1 0.0199(19) 0.027(2) 0.021(2) 0.0009(19) -0.0035(19) -0.0024(16)
C2 0.023(2) 0.026(2) 0.024(2) -0.0002(18) 0.0006(18) 0.0008(18)
C3 0.015(2) 0.035(3) 0.020(2) 0.0010(18) 0.0022(16) -0.0027(18)
C4 0.022(2) 0.033(3) 0.025(2) 0.0063(19) 0.0004(19) 0.003(2)
C5 0.028(3) 0.043(3) 0.029(3) 0.014(2) -0.001(2) 0.003(2)
C6 0.031(3) 0.059(3) 0.021(2) 0.011(2) -0.0020(19) 0.001(3)
C7 0.023(2) 0.052(3) 0.023(2) -0.005(2) 0.0011(18) -0.003(2)
C8 0.021(2) 0.033(2) 0.020(2) 0.001(2) 0.0021(16) 0.001(2)
C9 0.029(3) 0.031(2) 0.033(3) 0.009(2) -0.003(2) 0.002(2)
C10 0.062(4) 0.028(3) 0.052(3) 0.016(2) -0.004(3) -0.002(3)
C11 0.046(3) 0.042(3) 0.045(3) 0.002(3) -0.004(3) 0.013(3)
C12 0.029(3) 0.034(3) 0.028(2) -0.006(2) -0.004(2) -0.003(2)
C13 0.037(3) 0.032(3) 0.058(3) -0.007(2) -0.007(3) -0.003(2)
C14 0.037(3) 0.052(3) 0.042(3) 0.002(2) 0.009(3) 0.015(3)
C15 0.026(2) 0.020(2) 0.023(2) -0.0044(17) 0.0042(17) 0.0022(17)
C16 0.024(2) 0.026(2) 0.023(2) -0.0020(19) 0.0023(16) 0.0006(19)
C17 0.033(2) 0.032(2) 0.021(2) -0.0060(18) -0.002(2) -0.003(2)
C18 0.035(3) 0.030(2) 0.029(3) -0.012(2) -0.007(2) -0.002(2)
C19 0.027(2) 0.022(2) 0.036(3) -0.0096(19) 0.003(2) -0.0020(19)
C20 0.024(2) 0.018(2) 0.025(2) -0.0017(16) -0.0012(18) 0.0023(16)
C21 0.034(2) 0.024(2) 0.0200(19) -0.0005(17) -0.0018(18) -0.002(2)
C22 0.029(2) 0.033(3) 0.029(2) 0.004(2) 0.0024(19) -0.003(2)
C23 0.043(3) 0.029(2) 0.033(2) 0.0025(19) -0.004(2) 0.005(2)
C24 0.034(3) 0.023(2) 0.028(2) -0.0007(18) 0.001(2) -0.0020(19)
C25 0.048(3) 0.045(3) 0.039(3) 0.009(2) 0.000(3) 0.013(3)
C26 0.045(3) 0.030(3) 0.041(3) 0.004(2) 0.003(2) -0.012(2)
C27 0.032(3) 0.031(2) 0.034(3) -0.005(2) 0.002(2) 0.001(2)
C28 0.025(2) 0.018(2) 0.034(3) -0.0025(18) 0.0004(19) 0.0035(17)
C29 0.027(2) 0.021(2) 0.029(2) -0.0036(18) 0.0007(19) 0.0000(18)
C30 0.031(3) 0.048(3) 0.051(3) 0.009(3) 0.011(2) -0.007(2)
C31 0.068(4) 0.031(3) 0.072(4) -0.005(3) 0.036(4) -0.015(3)
C32 0.045(4) 0.045(3) 0.050(3) 0.012(3) 0.007(3) -0.005(3)
C33 0.026(3) 0.046(3) 0.045(3) 0.006(2) 0.011(2) -0.002(2)
C34 0.038(3) 0.080(4) 0.040(3) -0.017(3) 0.015(3) -0.014(3)
C35 0.049(3) 0.053(3) 0.028(3) 0.012(2) 0.002(2) -0.009(3)
C36 0.037(3) 0.031(3) 0.034(3) 0.012(2) 0.003(2) -0.003(2)
C37 0.022(2) 0.022(2) 0.045(3) -0.002(2) 0.0031(19) -0.005(2)
C38 0.030(3) 0.038(3) 0.041(3) -0.010(2) -0.006(2) 0.003(2)
C39 0.030(2) 0.039(3) 0.037(3) -0.004(2) -0.011(2) 0.003(2)
C40 0.038(3) 0.027(2) 0.036(3) 0.004(2) -0.006(2) -0.002(2)

loop_
_atom_type_symbol
_atom_type_description
_atom_type_scat_dispersion_real
_atom_type_scat_dispersion_imag
_atom_type_scat_source
C C 0.0033 0.0016 'International Tables Vol C Tables 4.2.6.8 and 6.1.1.4'
H H 0.0000 0.0000 'International Tables Vol C Tables 4.2.6.8 and 6.1.1.4'
N N 0.0061 0.0033 'International Tables Vol C Tables 4.2.6.8 and 6.1.1.4'
O O 0.0106 0.0060 'International Tables Vol C Tables 4.2.6.8 and 6.1.1.4'
Si Si 0.0817 0.0704 'International Tables Vol C Tables 4.2.6.8 and 6.1.1.4'
Y Y -2.7962 3.5667 'International Tables Vol C Tables 4.2.6.8 and 6.1.1.4'

loop_
_geom_angle_atom_site_label_1
_geom_angle_atom_site_label_2
_geom_angle_atom_site_label_3
_geom_angle
N2 Y1 N1 81.61(12)
N2 Y1 O1 107.59(12)
N1 Y1 O1 88.37(12)
N2 Y1 O2 85.42(11)
N1 Y1 O2 156.13(11)
O1 Y1 O2 76.53(10)
N2 Y1 C29 115.72(13)
N1 Y1 C29 105.73(13)
O1 Y1 C29 135.80(12)
O2 Y1 C29 97.94(12)
N2 Y1 C28 139.92(14)
N1 Y1 C28 117.47(13)
O1 Y1 C28 107.82(12)
O2 Y1 C28 85.10(12)
C29 Y1 C28 28.63(13)
N2 Y1 C1 58.59(12)
N1 Y1 C1 31.79(12)
O1 Y1 C1 115.11(11)
O2 Y1 C1 143.86(11)
C29 Y1 C1 95.26(13)
C28 Y1 C1 119.45(13)
N2 Y1 C2 31.67(12)
N1 Y1 C2 59.08(12)
O1 Y1 C2 123.94(12)
O2 Y1 C2 114.82(11)
C29 Y1 C2 98.50(14)
C28 Y1 C2 127.13(13)
C1 Y1 C2 29.53(12)
N2 Y1 C27 155.50(13)
N1 Y1 C27 122.23(13)
O1 Y1 C27 80.79(12)
O2 Y1 C27 73.99(12)
C29 Y1 C27 56.05(13)
C28 Y1 C27 27.42(13)
C1 Y1 C27 139.50(13)
C2 Y1 C27 154.52(13)
C29 Si1 C31 110.2(2)
C29 Si1 C30 108.9(2)
C31 Si1 C30 109.8(3)
C29 Si1 C32 110.0(2)
C31 Si1 C32 108.0(3)
C30 Si1 C32 109.9(3)
C33 O1 C36 103.2(3)
C33 O1 Y1 131.6(3)
C36 O1 Y1 119.5(3)
C40 O2 C37 108.9(3)
C40 O2 Y1 120.3(2)
C37 O2 Y1 124.8(2)
C1 N1 C3 116.0(3)
C1 N1 Y1 91.5(2)
C3 N1 Y1 150.5(3)
C2 N2 C15 119.7(3)
C2 N2 Y1 93.2(2)
C15 N2 Y1 142.9(3)
C2 C1 N1 125.0(4)
C2 C1 Y1 76.1(2)
N1 C1 Y1 56.7(2)
C2 C1 H1 117.5
N1 C1 H1 117.5
Y1 C1 H1 148.7
C1 C2 N2 121.0(4)
C1 C2 Y1 74.4(2)
N2 C2 Y1 55.1(2)
C1 C2 H2 119.5
N2 C2 H2 119.5
Y1 C2 H2 148.7
C4 C3 C8 119.4(4)
C4 C3 N1 120.7(4)
C8 C3 N1 119.9(4)
C5 C4 C3 119.4(4)
C5 C4 C9 119.4(4)
C3 C4 C9 121.2(4)
C6 C5 C4 120.4(5)
C6 C5 H5 119.8
C4 C5 H5 119.8
C7 C6 C5 120.5(4)
C7 C6 H6 119.8
C5 C6 H6 119.8
C6 C7 C8 120.8(5)
C6 C7 H7 119.6
C8 C7 H7 119.6
C7 C8 C3 119.4(4)
C7 C8 C12 120.2(4)
C3 C8 C12 120.4(4)
C4 C9 C10 111.8(4)
C4 C9 C11 111.4(4)
C10 C9 C11 110.2(4)
C4 C9 H9 107.8
C10 C9 H9 107.8
C11 C9 H9 107.8
C9 C10 H10A 109.5
C9 C10 H10B 109.5
H10A C10 H10B 109.5
C9 C10 H10C 109.5
H10A C10 H10C 109.5
H10B C10 H10C 109.5
C9 C11 H11A 109.5
C9 C11 H11B 109.5
H11A C11 H11B 109.5
C9 C11 H11C 109.5
H11A C11 H11C 109.5
H11B C11 H11C 109.5
C14 C12 C8 111.6(4)
C14 C12 C13 110.2(4)
C8 C12 C13 112.4(4)
C14 C12 H12 107.4
C8 C12 H12 107.4
C13 C12 H12 107.4
C12 C13 H13A 109.5
C12 C13 H13B 109.5
H13A C13 H13B 109.5
C12 C13 H13C 109.5
H13A C13 H13C 109.5
H13B C13 H13C 109.5
C12 C14 H14A 109.5
C12 C14 H14B 109.5
H14A C14 H14B 109.5
C12 C14 H14C 109.5
H14A C14 H14C 109.5
H14B C14 H14C 109.5
N2 C15 C20 117.9(4)
N2 C15 C16 123.1(4)
C20 C15 C16 119.0(4)
C17 C16 C15 119.0(4)
C17 C16 C21 118.7(4)
C15 C16 C21 122.3(3)
C18 C17 C16 121.5(4)
C18 C17 H17 119.3
C16 C17 H17 119.3
C17 C18 C19 119.7(4)
C17 C18 H18 120.2
C19 C18 H18 120.2
C18 C19 C20 121.4(4)
C18 C19 H19 119.3
C20 C19 H19 119.3
C19 C20 C15 119.4(4)
C19 C20 C24 119.9(4)
C15 C20 C24 120.5(4)
C16 C21 C22 110.6(4)
C16 C21 C23 112.1(4)
C22 C21 C23 109.5(3)
C16 C21 H21 108.2
C22 C21 H21 108.2
C23 C21 H21 108.2
C21 C22 H22A 109.5
C21 C22 H22B 109.5
H22A C22 H22B 109.5
C21 C22 H22C 109.5
H22A C22 H22C 109.5
H22B C22 H22C 109.5
C21 C23 H23A 109.5
C21 C23 H23B 109.5
H23A C23 H23B 109.5
C21 C23 H23C 109.5
H23A C23 H23C 109.5
H23B C23 H23C 109.5
C25 C24 C26 110.6(4)
C25 C24 C20 108.6(4)
C26 C24 C20 114.3(4)
C25 C24 H24 107.7
C26 C24 H24 107.7
C20 C24 H24 107.7
C24 C25 H25A 109.5
C24 C25 H25B 109.5
H25A C25 H25B 109.5
C24 C25 H25C 109.5
H25A C25 H25C 109.5
H25B C25 H25C 109.5
C24 C26 H26A 109.5
C24 C26 H26B 109.5
H26A C26 H26B 109.5
C24 C26 H26C 109.5
H26A C26 H26C 109.5
H26B C26 H26C 109.5
C28 C27 Y1 61.5(2)
C28 C27 H27A 117.6
Y1 C27 H27A 117.6
C28 C27 H27B 117.6
Y1 C27 H27B 117.6
H27A C27 H27B 114.7
C29 C28 C27 164.4(5)
C29 C28 Y1 73.4(3)
C27 C28 Y1 91.0(3)
C28 C29 Si1 134.2(4)
C28 C29 Y1 77.9(3)
Si1 C29 Y1 146.9(2)
Si1 C30 H30A 109.5
Si1 C30 H30B 109.5
H30A C30 H30B 109.5
Si1 C30 H30C 109.5
H30A C30 H30C 109.5
H30B C30 H30C 109.5
Si1 C31 H31A 109.5
Si1 C31 H31B 109.5
H31A C31 H31B 109.5
Si1 C31 H31C 109.5
H31A C31 H31C 109.5
H31B C31 H31C 109.5
Si1 C32 H32A 109.5
Si1 C32 H32B 109.5
H32A C32 H32B 109.5
Si1 C32 H32C 109.5
H32A C32 H32C 109.5
H32B C32 H32C 109.5
O1 C33 C34 103.7(4)
O1 C33 H33A 111.0
C34 C33 H33A 111.0
O1 C33 H33B 111.0
C34 C33 H33B 111.0
H33A C33 H33B 109.0
C33 C34 C35 103.2(4)
C33 C34 H34A 111.1
C35 C34 H34A 111.1
C33 C34 H34B 111.1
C35 C34 H34B 111.1
H34A C34 H34B 109.1
C36 C35 C34 104.4(4)
C36 C35 H35A 110.9
C34 C35 H35A 110.9
C36 C35 H35B 110.9
C34 C35 H35B 110.9
H35A C35 H35B 108.9
O1 C36 C35 104.8(4)
O1 C36 H36A 110.8
C35 C36 H36A 110.8
O1 C36 H36B 110.8
C35 C36 H36B 110.8
H36A C36 H36B 108.9
O2 C37 C38 105.9(4)
O2 C37 H37A 110.6
C38 C37 H37A 110.6
O2 C37 H37B 110.6
C38 C37 H37B 110.6
H37A C37 H37B 108.7
C37 C38 C39 101.9(4)
C37 C38 H38A 111.4
C39 C38 H38A 111.4
C37 C38 H38B 111.4
C39 C38 H38B 111.4
H38A C38 H38B 109.3
C40 C39 C38 103.6(4)
C40 C39 H39A 111.0
C38 C39 H39A 111.0
C40 C39 H39B 111.0
C38 C39 H39B 111.0
H39A C39 H39B 109.0
O2 C40 C39 106.5(4)
O2 C40 H40A 110.4
C39 C40 H40A 110.4
O2 C40 H40B 110.4
C39 C40 H40B 110.4
H40A C40 H40B 108.6

loop_
_geom_bond_atom_site_label_1
_geom_bond_atom_site_label_2
_geom_bond_distance
Y1 N2 2.206(3)
Y1 N1 2.229(3)
Y1 O1 2.383(3)
Y1 O2 2.434(3)
Y1 C29 2.513(4)
Y1 C28 2.564(4)
Y1 C1 2.665(4)
Y1 C2 2.686(4)
Y1 C27 2.916(5)
Si1 C29 1.848(5)
Si1 C31 1.857(5)
Si1 C30 1.862(5)
Si1 C32 1.863(5)
O1 C33 1.442(5)
O1 C36 1.454(5)
O2 C40 1.449(5)
O2 C37 1.451(5)
N1 C1 1.405(5)
N1 C3 1.419(5)
N2 C2 1.413(5)
N2 C15 1.422(5)
C1 C2 1.364(6)
C1 H1 0.9500
C2 H2 0.9500
C3 C4 1.411(6)
C3 C8 1.414(6)
C4 C5 1.407(6)
C4 C9 1.527(7)
C5 C6 1.384(7)
C5 H5 0.9500
C6 C7 1.380(7)
C6 H6 0.9500
C7 C8 1.400(6)
C7 H7 0.9500
C8 C12 1.517(7)
C9 C10 1.533(6)
C9 C11 1.545(7)
C9 H9 1.0000
C10 H10A 0.9800
C10 H10B 0.9800
C10 H10C 0.9800
C11 H11A 0.9800
C11 H11B 0.9800
C11 H11C 0.9800
C12 C14 1.506(7)
C12 C13 1.546(6)
C12 H12 1.0000
C13 H13A 0.9800
C13 H13B 0.9800
C13 H13C 0.9800
C14 H14A 0.9800
C14 H14B 0.9800
C14 H14C 0.9800
C15 C20 1.427(6)
C15 C16 1.431(6)
C16 C17 1.403(6)
C16 C21 1.535(6)
C17 C18 1.386(6)
C17 H17 0.9500
C18 C19 1.388(6)
C18 H18 0.9500
C19 C20 1.395(6)
C19 H19 0.9500
C20 C24 1.538(6)
C21 C22 1.536(6)
C21 C23 1.546(6)
C21 H21 1.0000
C22 H22A 0.9800
C22 H22B 0.9800
C22 H22C 0.9800
C23 H23A 0.9800
C23 H23B 0.9800
C23 H23C 0.9800
C24 C25 1.520(7)
C24 C26 1.523(6)
C24 H24 1.0000
C25 H25A 0.9800
C25 H25B 0.9800
C25 H25C 0.9800
C26 H26A 0.9800
C26 H26B 0.9800
C26 H26C 0.9800
C27 C28 1.343(6)
C27 H27A 0.9900
C27 H27B 0.9900
C28 C29 1.256(6)
C30 H30A 0.9800
C30 H30B 0.9800
C30 H30C 0.9800
C31 H31A 0.9800
C31 H31B 0.9800
C31 H31C 0.9800
C32 H32A 0.9800
C32 H32B 0.9800
C32 H32C 0.9800
C33 C34 1.538(7)
C33 H33A 0.9900
C33 H33B 0.9900
C34 C35 1.539(8)
C34 H34A 0.9900
C34 H34B 0.9900
C35 C36 1.511(7)
C35 H35A 0.9900
C35 H35B 0.9900
C36 H36A 0.9900
C36 H36B 0.9900
C37 C38 1.505(6)
C37 H37A 0.9900
C37 H37B 0.9900
C38 C39 1.527(6)
C38 H38A 0.9900
C38 H38B 0.9900
C39 C40 1.520(6)
C39 H39A 0.9900
C39 H39B 0.9900
C40 H40A 0.9900
C40 H40B 0.9900

loop_
_geom_torsion_atom_site_label_1
_geom_torsion_atom_site_label_2
_geom_torsion_atom_site_label_3
_geom_torsion_atom_site_label_4
_geom_torsion
N2 Y1 O1 C33 149.7(4)
N1 Y1 O1 C33 -129.6(4)
O2 Y1 O1 C33 69.0(4)
C29 Y1 O1 C33 -18.5(4)
C28 Y1 O1 C33 -11.2(4)
C1 Y1 O1 C33 -147.4(4)
C2 Y1 O1 C33 -179.9(3)
C27 Y1 O1 C33 -6.6(4)
N2 Y1 O1 C36 -61.9(3)
N1 Y1 O1 C36 18.8(3)
O2 Y1 O1 C36 -142.5(3)
C29 Y1 O1 C36 129.9(3)
C28 Y1 O1 C36 137.2(3)
C1 Y1 O1 C36 1.1(3)
C2 Y1 O1 C36 -31.5(3)
C27 Y1 O1 C36 141.8(3)
N2 Y1 O2 C40 96.1(3)
N1 Y1 O2 C40 153.3(3)
O1 Y1 O2 C40 -154.6(3)
C29 Y1 O2 C40 -19.3(3)
C28 Y1 O2 C40 -44.9(3)
C1 Y1 O2 C40 91.1(3)
C2 Y1 O2 C40 84.0(3)
C27 Y1 O2 C40 -70.5(3)
N2 Y1 O2 C37 -53.6(3)
N1 Y1 O2 C37 3.5(5)
O1 Y1 O2 C37 55.7(3)
C29 Y1 O2 C37 -169.0(3)
C28 Y1 O2 C37 165.4(3)
C1 Y1 O2 C37 -58.6(4)
C2 Y1 O2 C37 -65.7(3)
C27 Y1 O2 C37 139.8(3)
N2 Y1 N1 C1 -40.4(2)
O1 Y1 N1 C1 -148.4(2)
O2 Y1 N1 C1 -98.2(3)
C29 Y1 N1 C1 74.1(2)
C28 Y1 N1 C1 102.3(2)
C2 Y1 N1 C1 -16.5(2)
C27 Y1 N1 C1 133.6(2)
N2 Y1 N1 C3 160.1(6)
O1 Y1 N1 C3 52.1(6)
O2 Y1 N1 C3 102.3(6)
C29 Y1 N1 C3 -85.4(6)
C28 Y1 N1 C3 -57.2(6)
C1 Y1 N1 C3 -159.5(7)
C2 Y1 N1 C3 -176.0(6)
C27 Y1 N1 C3 -25.9(6)
N1 Y1 N2 C2 41.4(2)
O1 Y1 N2 C2 127.0(2)
O2 Y1 N2 C2 -158.7(3)
C29 Y1 N2 C2 -62.1(3)
C28 Y1 N2 C2 -81.9(3)
C1 Y1 N2 C2 17.8(2)
C27 Y1 N2 C2 -126.1(3)
N1 Y1 N2 C15 -164.6(5)
O1 Y1 N2 C15 -79.0(5)
O2 Y1 N2 C15 -4.7(5)
C29 Y1 N2 C15 91.9(5)
C28 Y1 N2 C15 72.1(5)
C1 Y1 N2 C15 171.8(5)
C2 Y1 N2 C15 154.0(6)
C27 Y1 N2 C15 27.9(6)
C3 N1 C1 C2 -155.2(4)
Y1 N1 C1 C2 35.8(4)
C3 N1 C1 Y1 169.0(4)
N2 Y1 C1 C2 -19.1(2)
N1 Y1 C1 C2 -150.4(4)
O1 Y1 C1 C2 -115.1(2)
O2 Y1 C1 C2 -13.2(3)
C29 Y1 C1 C2 98.0(3)
C28 Y1 C1 C2 114.2(3)
C27 Y1 C1 C2 138.9(3)
N2 Y1 C1 N1 131.4(3)
O1 Y1 C1 N1 35.3(3)
O2 Y1 C1 N1 137.2(2)
C29 Y1 C1 N1 -111.6(2)
C28 Y1 C1 N1 -95.4(2)
C2 Y1 C1 N1 150.4(4)
C27 Y1 C1 N1 -70.7(3)
N1 C1 C2 N2 0.2(7)
Y1 C1 C2 N2 30.5(4)
N1 C1 C2 Y1 -30.3(4)
C15 N2 C2 C1 161.1(4)
Y1 N2 C2 C1 -36.6(4)
C15 N2 C2 Y1 -162.3(4)
N2 Y1 C2 C1 148.0(4)
N1 Y1 C2 C1 17.6(2)
O1 Y1 C2 C1 81.4(3)
O2 Y1 C2 C1 171.5(2)
C29 Y1 C2 C1 -85.6(3)
C28 Y1 C2 C1 -85.1(3)
C27 Y1 C2 C1 -83.2(4)
N1 Y1 C2 N2 -130.3(3)
O1 Y1 C2 N2 -66.6(3)
O2 Y1 C2 N2 23.5(3)
C29 Y1 C2 N2 126.4(3)
C28 Y1 C2 N2 126.9(2)
C1 Y1 C2 N2 -148.0(4)
C27 Y1 C2 N2 128.8(3)
C1 N1 C3 C4 77.8(5)
Y1 N1 C3 C4 -125.1(5)
C1 N1 C3 C8 -103.1(4)
Y1 N1 C3 C8 54.0(7)
C8 C3 C4 C5 -4.4(6)
N1 C3 C4 C5 174.6(4)
C8 C3 C4 C9 175.9(4)
N1 C3 C4 C9 -5.0(6)
C3 C4 C5 C6 1.8(7)
C9 C4 C5 C6 -178.6(4)
C4 C5 C6 C7 0.7(7)
C5 C6 C7 C8 -0.6(7)
C6 C7 C8 C3 -2.1(6)
C6 C7 C8 C12 177.8(4)
C4 C3 C8 C7 4.6(6)
N1 C3 C8 C7 -174.5(4)
C4 C3 C8 C12 -175.3(4)
N1 C3 C8 C12 5.6(6)
C5 C4 C9 C10 -47.5(6)
C3 C4 C9 C10 132.2(5)
C5 C4 C9 C11 76.3(5)
C3 C4 C9 C11 -104.1(5)
C7 C8 C12 C14 77.2(5)
C3 C8 C12 C14 -102.8(5)
C7 C8 C12 C13 -47.2(6)
C3 C8 C12 C13 132.7(4)
C2 N2 C15 C20 -117.7(4)
Y1 N2 C15 C20 92.5(5)
C2 N2 C15 C16 66.0(6)
Y1 N2 C15 C16 -83.8(6)
N2 C15 C16 C17 174.7(4)
C20 C15 C16 C17 -1.6(6)
N2 C15 C16 C21 -2.7(6)
C20 C15 C16 C21 -179.0(4)
C15 C16 C17 C18 -0.8(7)
C21 C16 C17 C18 176.8(4)
C16 C17 C18 C19 1.6(7)
C17 C18 C19 C20 -0.1(7)
C18 C19 C20 C15 -2.2(6)
C18 C19 C20 C24 173.3(4)
N2 C15 C20 C19 -173.5(4)
C16 C15 C20 C19 3.0(6)
N2 C15 C20 C24 11.1(6)
C16 C15 C20 C24 -172.4(4)
C17 C16 C21 C22 75.8(5)
C15 C16 C21 C22 -106.7(4)
C17 C16 C21 C23 -46.6(5)
C15 C16 C21 C23 130.8(4)
C19 C20 C24 C25 -83.3(5)
C15 C20 C24 C25 92.1(5)
C19 C20 C24 C26 40.7(6)
C15 C20 C24 C26 -143.9(4)
N2 Y1 C27 C28 77.1(4)
N1 Y1 C27 C28 -88.2(3)
O1 Y1 C27 C28 -170.4(3)
O2 Y1 C27 C28 111.1(3)
C29 Y1 C27 C28 -0.4(3)
C1 Y1 C27 C28 -52.2(4)
C2 Y1 C27 C28 -3.3(5)
Y1 C27 C28 C29 2.5(16)
N2 Y1 C28 C29 39.6(4)
N1 Y1 C28 C29 -71.7(3)
O1 Y1 C28 C29 -169.3(3)
O2 Y1 C28 C29 116.5(3)
C1 Y1 C28 C29 -35.4(3)
C2 Y1 C28 C29 -1.1(3)
C27 Y1 C28 C29 -179.3(5)
N2 Y1 C28 C27 -141.1(3)
N1 Y1 C28 C27 107.6(3)
O1 Y1 C28 C27 10.0(3)
O2 Y1 C28 C27 -64.2(3)
C29 Y1 C28 C27 179.3(5)
C1 Y1 C28 C27 143.9(3)
C2 Y1 C28 C27 178.2(3)
C27 C28 C29 Si1 168.5(15)
Y1 C28 C29 Si1 171.1(5)
C27 C28 C29 Y1 -2.6(17)
C31 Si1 C29 C28 -20.4(6)
C30 Si1 C29 C28 -141.0(5)
C32 Si1 C29 C28 98.6(5)
C31 Si1 C29 Y1 143.5(4)
C30 Si1 C29 Y1 23.0(5)
C32 Si1 C29 Y1 -97.5(4)
N2 Y1 C29 C28 -152.9(3)
N1 Y1 C29 C28 119.0(3)
O1 Y1 C29 C28 14.6(4)
O2 Y1 C29 C28 -64.2(3)
C1 Y1 C29 C28 149.5(3)
C2 Y1 C29 C28 179.1(3)
C27 Y1 C29 C28 0.4(3)
N2 Y1 C29 Si1 38.8(4)
N1 Y1 C29 Si1 -49.3(4)
O1 Y1 C29 Si1 -153.6(3)
O2 Y1 C29 Si1 127.5(4)
C28 Y1 C29 Si1 -168.3(6)
C1 Y1 C29 Si1 -18.7(4)
C2 Y1 C29 Si1 10.8(4)
C27 Y1 C29 Si1 -167.9(5)
C36 O1 C33 C34 -45.0(5)
Y1 O1 C33 C34 107.1(4)
O1 C33 C34 C35 29.4(5)
C33 C34 C35 C36 -3.5(5)
C33 O1 C36 C35 43.1(5)
Y1 O1 C36 C35 -113.2(4)
C34 C35 C36 O1 -23.4(5)
C40 O2 C37 C38 -21.8(5)
Y1 O2 C37 C38 130.8(3)
O2 C37 C38 C39 34.8(5)
C37 C38 C39 C40 -34.3(5)
C37 O2 C40 C39 -0.6(5)
Y1 O2 C40 C39 -154.6(3)
C38 C39 C40 O2 22.2(5)
